data_7250310
loop_
_publ_author_name
'Watanabe, Kosuke'
'Sugiyama, Haruki'
'Segawa, Yasutomo'

_publ_section_title
;
 Diverse tetracyanodihydrodipyrazinopyrazine clathrate crystals assembled
 from weak intermolecular interactions
;
_journal_issue 21
_journal_name_full CrystEngComm
_journal_page_first 3552
_journal_page_last 3559
_journal_paper_doi 10.1039/D5CE00289C
_journal_volume 27
_journal_year 2025
_chemical_formula_moiety 'C30 H22 N10, 2(C4 H8 O)'
_chemical_formula_sum 'C38 H38 N10 O2'
_chemical_formula_weight 666.78
_space_group_crystal_system monoclinic
_space_group_IT_number 14
_space_group_name_Hall '-P 2yn'
_space_group_name_H-M_alt 'P 1 21/n 1'
_atom_sites_solution_hydrogens geom
_atom_sites_solution_primary dual
_audit_creation_date 2024-12-19
_audit_creation_method
;
Olex2 1.5
(compiled 2023.08.24 svn.re1ec1418 for OlexSys, GUI svn.r6817)
;
_audit_update_record
;
2025-03-10 deposited with the CCDC.	2025-04-23 downloaded from the CCDC.
;
_cell_angle_alpha 90
_cell_angle_beta 99.256(4)
_cell_angle_gamma 90
_cell_formula_units_Z 2
_cell_length_a 9.0161(4)
_cell_length_b 12.1980(6)
_cell_length_c 16.1054(7)
_cell_measurement_reflns_used 3558
_cell_measurement_temperature 143.15
_cell_measurement_theta_max 27.6090
_cell_measurement_theta_min 3.0540
_cell_volume 1748.18(14)
_computing_cell_refinement 'CrysAlisPro 1.171.39.43c (Rigaku OD, 2018)'
_computing_data_collection 'CrysAlisPro 1.171.39.43c (Rigaku OD, 2018)'
_computing_data_reduction 'CrysAlisPro 1.171.39.43c (Rigaku OD, 2018)'
_computing_molecular_graphics 'Olex2 1.5 (Dolomanov et al., 2009)'
_computing_publication_material 'Olex2 1.5 (Dolomanov et al., 2009)'
_computing_structure_refinement 'SHELXL 2019/3 (Sheldrick, 2015)'
_computing_structure_solution 'SHELXT 2014/5 (Sheldrick, 2014)'
_diffrn_ambient_temperature 143.15
_diffrn_detector 'CCD plate'
_diffrn_detector_type HyPix
_diffrn_measured_fraction_theta_full 0.998
_diffrn_measured_fraction_theta_max 0.998
_diffrn_measurement_details
;
List of Runs (angles in degrees, time in seconds):

  # Type    Start    End  Width  t~exp~   \w     \q     \k     \f   Frames
#--------------------------------------------------------------------------
  1  \w     -3.00  23.00   0.50   40.00    --   21.12  57.00 120.00   52
  2  \w     75.00 101.00   0.50   40.00    --   21.12  57.00 120.00   52
  3  \w     61.00  87.00   0.50   40.00    --   21.12 179.00 -60.00   52
  4  \w     39.00 108.00   0.50   40.00    --   21.12 179.00 -90.00  138
  5  \w    -39.00  31.00   0.50   40.00    --   21.12 -57.00-150.00  140
  6  \w     30.00  55.00   0.50   40.00    --   21.12-127.00 -73.00   50
  7  \w    -14.00  34.00   0.50   40.00    --  -19.87 -99.00 -90.00   96
  8  \w     28.00  65.00   0.50   40.00    --   21.12-143.00 116.00   74
  9  \w    -99.00  -9.00   0.50   40.00    --  -19.87 -57.00  60.00  180
;
_diffrn_measurement_device 'four-circle diffractometer'
_diffrn_measurement_method '\w scans'
_diffrn_orient_matrix_type 'CrysAlisPro convention (1999,Acta A55,543-557)'
_diffrn_orient_matrix_UB_11 -0.0251938000
_diffrn_orient_matrix_UB_12 -0.0471310000
_diffrn_orient_matrix_UB_13 0.0194467000
_diffrn_orient_matrix_UB_21 -0.0296613000
_diffrn_orient_matrix_UB_22 0.0339877000
_diffrn_orient_matrix_UB_23 0.0290820000
_diffrn_orient_matrix_UB_31 -0.0695528000
_diffrn_orient_matrix_UB_32 0.0025336000
_diffrn_orient_matrix_UB_33 -0.0276936000
_diffrn_radiation_monochromator mirror
_diffrn_radiation_probe x-ray
_diffrn_radiation_type 'Mo K\a'
_diffrn_radiation_wavelength 0.71073
_diffrn_reflns_av_R_equivalents 0.0547
_diffrn_reflns_av_unetI/netI 0.0620
_diffrn_reflns_Laue_measured_fraction_full 0.998
_diffrn_reflns_Laue_measured_fraction_max 0.998
_diffrn_reflns_limit_h_max 11
_diffrn_reflns_limit_h_min -11
_diffrn_reflns_limit_k_max 15
_diffrn_reflns_limit_k_min -15
_diffrn_reflns_limit_l_max 16
_diffrn_reflns_limit_l_min -20
_diffrn_reflns_number 13406
_diffrn_reflns_point_group_measured_fraction_full 0.998
_diffrn_reflns_point_group_measured_fraction_max 0.998
_diffrn_reflns_theta_full 25.242
_diffrn_reflns_theta_max 27.103
_diffrn_reflns_theta_min 2.954
_diffrn_source 'Rotating-anode X-ray tube'
_diffrn_source_type 'Rigaku (Mo) X-ray Source'
_exptl_absorpt_coefficient_mu 0.083
_exptl_absorpt_correction_T_max 1.00000
_exptl_absorpt_correction_T_min 0.90390
_exptl_absorpt_correction_type multi-scan
_exptl_absorpt_process_details
;
CrysAlisPro 1.171.39.43c (Rigaku Oxford Diffraction, 2018)
Empirical absorption correction using spherical harmonics,
 implemented in SCALE3 ABSPACK scaling algorithm.
;
_exptl_crystal_colour yellow
_exptl_crystal_colour_primary yellow
_exptl_crystal_density_diffrn 1.267
_exptl_crystal_description block
_exptl_crystal_F_000 704
_exptl_crystal_size_max 0.1
_exptl_crystal_size_mid 0.03
_exptl_crystal_size_min 0.03
_refine_diff_density_max 0.202
_refine_diff_density_min -0.235
_refine_diff_density_rms 0.043
_refine_ls_extinction_method none
_refine_ls_goodness_of_fit_ref 1.008
_refine_ls_hydrogen_treatment constr
_refine_ls_matrix_type full
_refine_ls_number_parameters 239
_refine_ls_number_reflns 3855
_refine_ls_number_restraints 17
_refine_ls_restrained_S_all 1.014
_refine_ls_R_factor_all 0.0985
_refine_ls_R_factor_gt 0.0591
_refine_ls_shift/su_max 0.000
_refine_ls_shift/su_mean 0.000
_refine_ls_structure_factor_coef Fsqd
_refine_ls_weighting_details 'w=1/[\s^2^(Fo^2^)+(0.0452P)^2^+0.9186P] where P=(Fo^2^+2Fc^2^)/3'
_refine_ls_weighting_scheme calc
_refine_ls_wR_factor_gt 0.1201
_refine_ls_wR_factor_ref 0.1343
_reflns_Friedel_coverage 0.000
_reflns_number_gt 2597
_reflns_number_total 3855
_reflns_threshold_expression 'I > 2\s(I)'
_cod_data_source_file d5ce00289c2.cif
_cod_data_source_block TCDP-THF
_cod_depositor_comments 'Adding full bibliography for 7250300--7250316.cif.'
_cod_database_code 7250310
_shelx_shelxl_version_number 2019/3
_chemical_oxdiff_formula 'C N H O'
_shelx_space_group_comment
;
The symmetry employed for this shelxl refinement is uniquely defined
by the following loop, which should always be used as a source of
symmetry information in preference to the above space-group names.
They are only intended as comments.
;
_reflns_odcompleteness_completeness 99.79
_reflns_odcompleteness_iscentric 1
_reflns_odcompleteness_theta 27.42
_olex2_refinement_description
;
1. Fixed Uiso
 At 1.2 times of:
  All C(H) groups, All C(H,H) groups, All C(H,H,H,H) groups
 At 1.5 times of:
  All C(H,H,H) groups
2. Restrained distances
 C23-C22 = C25-C24A
 1.473 with sigma of 0.005
 C24B-C23 = C24A-C23
 1.484 with sigma of 0.005
 C23-C24B \\sim C23-C24A
 with sigma of 0.02
3. Uiso/Uaniso restraints and constraints
C24B \\sim O21: within 2A with sigma of 0.01 and sigma for terminal atoms of
0.02 within 2A
C24A \\sim C25 \\sim O21: within 2A with sigma of 0.01 and sigma for terminal
atoms of 0.02 within 2A
4. Others
 Sof(H23C)=Sof(H23D)=Sof(C24A)=Sof(H24C)=Sof(H24D)=Sof(H25C)=Sof(H25D)=1-FVAR(1)
 Sof(H23A)=Sof(H23B)=Sof(C24B)=Sof(H24A)=Sof(H24B)=Sof(H25A)=Sof(H25B)=FVAR(1)
5.a Secondary CH2 refined with riding coordinates:
 C22(H22A,H22B), C23(H23A,H23B), C23(H23C,H23D), C24B(H24A,H24B), C24A(H24C,
 H24D), C25(H25A,H25B), C25(H25C,H25D)
5.b Aromatic/amide H refined with riding coordinates:
 C5(H5), C3(H3)
5.c Idealised Me refined as rotating group:
 C7(H7A,H7B,H7C), C9(H9A,H9B,H9C), C8(H8A,H8B,H8C)
;
_olex2_submission_special_instructions 'No special instructions were received'
_oxdiff_exptl_absorpt_empirical_details
;
Empirical correction (ABSPACK) includes:
- Absorption correction using spherical harmonics
- Frame scaling
;
_oxdiff_exptl_absorpt_empirical_full_max 1.628
_oxdiff_exptl_absorpt_empirical_full_min 0.805

loop_
_space_group_symop_operation_xyz
'x, y, z'
'-x+1/2, y+1/2, -z+1/2'
'-x, -y, -z'
'x-1/2, -y-1/2, z-1/2'

loop_
_atom_site_label
_atom_site_type_symbol
_atom_site_fract_x
_atom_site_fract_y
_atom_site_fract_z
_atom_site_U_iso_or_equiv
_atom_site_adp_type
_atom_site_occupancy
_atom_site_site_symmetry_order
_atom_site_calc_flag
_atom_site_refinement_flags_posn
_atom_site_refinement_flags_adp
_atom_site_refinement_flags_occupancy
_atom_site_disorder_assembly
_atom_site_disorder_group
N10 N 0.47022(17) 0.60770(13) 0.52325(9) 0.0234(4) Uani 1 1 d . . . . .
N16 N 0.25140(17) 0.54908(13) 0.56760(9) 0.0244(4) Uani 1 1 d . . . . .
N13 N 0.31385(17) 0.33282(14) 0.52316(10) 0.0251(4) Uani 1 1 d . . . . .
O21 O 0.47982(18) 0.39600(15) 0.72710(10) 0.0485(5) Uani 1 1 d . U . . .
N20 N -0.0837(2) 0.50681(17) 0.63880(11) 0.0388(5) Uani 1 1 d . . . . .
N18 N 0.0219(2) 0.19563(17) 0.58650(13) 0.0442(5) Uani 1 1 d . . . . .
C11 C 0.3720(2) 0.52466(16) 0.53513(11) 0.0220(4) Uani 1 1 d . . . . .
C12 C 0.4027(2) 0.41482(16) 0.51197(11) 0.0227(4) Uani 1 1 d . . . . .
C1 C 0.4436(2) 0.71961(16) 0.54944(12) 0.0230(4) Uani 1 1 d . . . . .
C14 C 0.1913(2) 0.35824(17) 0.55789(11) 0.0251(4) Uani 1 1 d . . . . .
C15 C 0.1602(2) 0.46403(16) 0.57912(11) 0.0242(4) Uani 1 1 d . . . . .
C19 C 0.0253(2) 0.48957(17) 0.61344(12) 0.0275(5) Uani 1 1 d . . . . .
C6 C 0.4910(2) 0.74754(17) 0.63309(12) 0.0266(4) Uani 1 1 d . . . . .
C5 C 0.4690(2) 0.85547(18) 0.65589(13) 0.0310(5) Uani 1 1 d . . . . .
H5 H 0.502160 0.877248 0.712458 0.037 Uiso 1 1 calc R U . . .
C17 C 0.0956(2) 0.26769(18) 0.57293(12) 0.0297(5) Uani 1 1 d . . . . .
C2 C 0.3757(2) 0.79305(17) 0.48949(12) 0.0278(5) Uani 1 1 d . . . . .
C4 C 0.4004(2) 0.93242(18) 0.59909(14) 0.0345(5) Uani 1 1 d . . . . .
C3 C 0.3546(2) 0.89943(18) 0.51618(14) 0.0347(5) Uani 1 1 d . . . . .
H3 H 0.307360 0.951344 0.476550 0.042 Uiso 1 1 calc R U . . .
C7 C 0.3295(2) 0.7593(2) 0.39949(12) 0.0362(5) Uani 1 1 d . . . . .
H7A H 0.417904 0.734295 0.376545 0.054 Uiso 1 1 calc R U . . .
H7B H 0.284287 0.822057 0.366730 0.054 Uiso 1 1 calc R U . . .
H7C H 0.256021 0.699672 0.396400 0.054 Uiso 1 1 calc R U . . .
C9 C 0.5623(3) 0.66454(19) 0.69599(13) 0.0365(5) Uani 1 1 d . . . . .
H9A H 0.492616 0.603424 0.698545 0.055 Uiso 1 1 calc R U . . .
H9B H 0.585801 0.698939 0.751539 0.055 Uiso 1 1 calc R U . . .
H9C H 0.655019 0.637076 0.678932 0.055 Uiso 1 1 calc R U . . .
C8 C 0.3719(3) 1.0473(2) 0.62695(18) 0.0519(7) Uani 1 1 d . . . . .
H8A H 0.274274 1.050185 0.646240 0.078 Uiso 1 1 calc R U . . .
H8B H 0.371579 1.097848 0.579636 0.078 Uiso 1 1 calc R U . . .
H8C H 0.451245 1.068545 0.673086 0.078 Uiso 1 1 calc R U . . .
C22 C 0.3754(3) 0.3366(2) 0.76583(15) 0.0542(7) Uani 1 1 d D . . . .
H22A H 0.347832 0.267660 0.734652 0.065 Uiso 1 1 calc R U . . .
H22B H 0.282991 0.380428 0.765750 0.065 Uiso 1 1 calc R U . . .
C23 C 0.4463(3) 0.3114(3) 0.85423(17) 0.0734(10) Uani 1 1 d D . . . .
H23A H 0.376650 0.328592 0.894095 0.088 Uiso 0.489(13) 1 calc R U P A 1
H23B H 0.474949 0.233134 0.860222 0.088 Uiso 0.489(13) 1 calc R U P A 1
H23C H 0.412987 0.363997 0.894294 0.088 Uiso 0.511(13) 1 calc R U P A 2
H23D H 0.421607 0.236071 0.870309 0.088 Uiso 0.511(13) 1 calc R U P A 2
C24B C 0.5809(8) 0.3826(7) 0.8697(4) 0.054(2) Uani 0.489(13) 1 d D . P A 1
H24A H 0.558481 0.452311 0.896588 0.065 Uiso 0.489(13) 1 calc R U P A 1
H24B H 0.664784 0.345337 0.906079 0.065 Uiso 0.489(13) 1 calc R U P A 1
C24A C 0.6065(5) 0.3228(9) 0.8521(5) 0.056(2) Uani 0.511(13) 1 d D U P A 2
H24C H 0.650529 0.251442 0.839640 0.067 Uiso 0.511(13) 1 calc R U P A 2
H24D H 0.659860 0.349955 0.906776 0.067 Uiso 0.511(13) 1 calc R U P A 2
C25 C 0.6179(3) 0.4023(2) 0.78486(16) 0.0578(8) Uani 1 1 d D U . . .
H25A H 0.664130 0.475533 0.782098 0.069 Uiso 0.489(13) 1 calc R U P A 1
H25B H 0.689510 0.346227 0.771069 0.069 Uiso 0.489(13) 1 calc R U P A 1
H25C H 0.632761 0.477194 0.808384 0.069 Uiso 0.511(13) 1 calc R U P A 2
H25D H 0.703833 0.383983 0.756113 0.069 Uiso 0.511(13) 1 calc R U P A 2

loop_
_atom_site_aniso_label
_atom_site_aniso_U_11
_atom_site_aniso_U_22
_atom_site_aniso_U_33
_atom_site_aniso_U_23
_atom_site_aniso_U_13
_atom_site_aniso_U_12
N10 0.0207(8) 0.0228(9) 0.0273(8) -0.0044(7) 0.0064(6) -0.0016(7)
N16 0.0211(8) 0.0278(9) 0.0247(8) -0.0010(7) 0.0051(6) -0.0007(7)
N13 0.0215(8) 0.0269(9) 0.0274(8) -0.0009(7) 0.0056(6) -0.0014(7)
O21 0.0431(10) 0.0616(12) 0.0395(9) 0.0115(8) 0.0026(7) -0.0001(9)
N20 0.0307(10) 0.0459(12) 0.0437(11) 0.0019(9) 0.0176(8) 0.0026(9)
N18 0.0379(11) 0.0392(12) 0.0591(13) 0.0026(10) 0.0186(9) -0.0047(10)
C11 0.0198(9) 0.0268(11) 0.0193(9) -0.0018(8) 0.0026(7) 0.0002(8)
C12 0.0186(9) 0.0287(11) 0.0206(9) -0.0001(8) 0.0025(7) 0.0009(8)
C1 0.0193(9) 0.0216(10) 0.0291(10) -0.0033(8) 0.0069(7) 0.0006(8)
C14 0.0210(9) 0.0302(12) 0.0241(10) 0.0015(8) 0.0037(8) -0.0009(9)
C15 0.0210(10) 0.0309(11) 0.0212(9) 0.0008(8) 0.0052(7) 0.0009(9)
C19 0.0267(11) 0.0279(11) 0.0283(10) 0.0019(9) 0.0054(8) -0.0017(9)
C6 0.0226(10) 0.0292(11) 0.0287(10) -0.0029(9) 0.0066(8) 0.0002(9)
C5 0.0280(11) 0.0334(12) 0.0328(11) -0.0107(9) 0.0086(9) -0.0026(10)
C17 0.0251(10) 0.0316(12) 0.0336(11) 0.0003(9) 0.0086(8) 0.0020(10)
C2 0.0228(10) 0.0319(12) 0.0293(10) 0.0003(9) 0.0062(8) -0.0001(9)
C4 0.0319(11) 0.0274(12) 0.0471(13) -0.0065(10) 0.0150(10) 0.0012(9)
C3 0.0326(12) 0.0303(12) 0.0419(12) 0.0073(10) 0.0080(10) 0.0064(10)
C7 0.0313(11) 0.0446(14) 0.0316(11) 0.0021(10) 0.0012(9) 0.0048(11)
C9 0.0419(13) 0.0371(13) 0.0288(11) -0.0041(9) 0.0004(9) 0.0027(11)
C8 0.0603(17) 0.0317(14) 0.0684(17) -0.0077(12) 0.0242(14) 0.0065(13)
C22 0.0474(15) 0.0707(19) 0.0446(14) 0.0044(13) 0.0079(12) -0.0086(14)
C23 0.0612(19) 0.103(3) 0.0553(17) 0.0284(18) 0.0073(14) -0.0134(19)
C24B 0.058(4) 0.046(4) 0.052(3) -0.008(3) -0.011(3) 0.016(3)
C24A 0.038(3) 0.073(5) 0.058(4) 0.027(4) 0.010(2) 0.016(3)
C25 0.0455(15) 0.0691(19) 0.0546(15) 0.0240(14) -0.0044(12) -0.0066(14)

loop_
_atom_type_symbol
_atom_type_description
_atom_type_scat_dispersion_real
_atom_type_scat_dispersion_imag
_atom_type_scat_source
C C 0.0033 0.0016 'International Tables Vol C Tables 4.2.6.8 and 6.1.1.4'
H H 0.0000 0.0000 'International Tables Vol C Tables 4.2.6.8 and 6.1.1.4'
N N 0.0061 0.0033 'International Tables Vol C Tables 4.2.6.8 and 6.1.1.4'
O O 0.0106 0.0060 'International Tables Vol C Tables 4.2.6.8 and 6.1.1.4'

loop_
_geom_angle_atom_site_label_1
_geom_angle_atom_site_label_2
_geom_angle_atom_site_label_3
_geom_angle
_geom_angle_site_symmetry_1
_geom_angle_site_symmetry_3
_geom_angle_publ_flag
C11 N10 C12 120.20(16) . 3_666 ?
C11 N10 C1 120.51(15) . . ?
C12 N10 C1 119.27(16) 3_666 . ?
C11 N16 C15 116.12(17) . . ?
C12 N13 C14 116.10(17) . . ?
C22 O21 C25 108.22(17) . . ?
N10 C11 C12 119.74(16) . . ?
N16 C11 N10 118.66(17) . . ?
N16 C11 C12 121.60(17) . . ?
N10 C12 C11 120.05(17) 3_666 . ?
N13 C12 N10 117.95(17) . 3_666 ?
N13 C12 C11 122.00(17) . . ?
C6 C1 N10 118.07(17) . . ?
C2 C1 N10 118.55(16) . . ?
C2 C1 C6 123.37(18) . . ?
N13 C14 C15 122.06(18) . . ?
N13 C14 C17 116.32(18) . . ?
C15 C14 C17 121.60(18) . . ?
N16 C15 C14 122.11(17) . . ?
N16 C15 C19 116.94(18) . . ?
C14 C15 C19 120.94(18) . . ?
N20 C19 C15 177.5(2) . . ?
C1 C6 C5 117.01(18) . . ?
C1 C6 C9 121.37(18) . . ?
C5 C6 C9 121.63(18) . . ?
C6 C5 H5 118.8 . . ?
C4 C5 C6 122.36(19) . . ?
C4 C5 H5 118.8 . . ?
N18 C17 C14 178.5(2) . . ?
C1 C2 C3 117.08(18) . . ?
C1 C2 C7 121.29(19) . . ?
C3 C2 C7 121.62(19) . . ?
C5 C4 C3 118.0(2) . . ?
C5 C4 C8 120.9(2) . . ?
C3 C4 C8 121.1(2) . . ?
C2 C3 C4 122.2(2) . . ?
C2 C3 H3 118.9 . . ?
C4 C3 H3 118.9 . . ?
C2 C7 H7A 109.5 . . ?
C2 C7 H7B 109.5 . . ?
C2 C7 H7C 109.5 . . ?
H7A C7 H7B 109.5 . . ?
H7A C7 H7C 109.5 . . ?
H7B C7 H7C 109.5 . . ?
C6 C9 H9A 109.5 . . ?
C6 C9 H9B 109.5 . . ?
C6 C9 H9C 109.5 . . ?
H9A C9 H9B 109.5 . . ?
H9A C9 H9C 109.5 . . ?
H9B C9 H9C 109.5 . . ?
C4 C8 H8A 109.5 . . ?
C4 C8 H8B 109.5 . . ?
C4 C8 H8C 109.5 . . ?
H8A C8 H8B 109.5 . . ?
H8A C8 H8C 109.5 . . ?
H8B C8 H8C 109.5 . . ?
O21 C22 H22A 110.1 . . ?
O21 C22 H22B 110.1 . . ?
O21 C22 C23 108.2(2) . . ?
H22A C22 H22B 108.4 . . ?
C23 C22 H22A 110.1 . . ?
C23 C22 H22B 110.1 . . ?
C22 C23 H23A 110.8 . . ?
C22 C23 H23B 110.8 . . ?
C22 C23 H23C 111.1 . . ?
C22 C23 H23D 111.1 . . ?
H23A C23 H23B 108.9 . . ?
H23C C23 H23D 109.0 . . ?
C24B C23 C22 104.7(3) . . ?
C24B C23 H23A 110.8 . . ?
C24B C23 H23B 110.8 . . ?
C24A C23 C22 103.4(3) . . ?
C24A C23 H23C 111.1 . . ?
C24A C23 H23D 111.1 . . ?
C23 C24B H24A 111.0 . . ?
C23 C24B H24B 111.0 . . ?
H24A C24B H24B 109.0 . . ?
C25 C24B C23 104.0(4) . . ?
C25 C24B H24A 111.0 . . ?
C25 C24B H24B 111.0 . . ?
C23 C24A H24C 110.6 . . ?
C23 C24A H24D 110.6 . . ?
C23 C24A C25 105.5(3) . . ?
H24C C24A H24D 108.8 . . ?
C25 C24A H24C 110.6 . . ?
C25 C24A H24D 110.6 . . ?
O21 C25 C24B 106.9(3) . . ?
O21 C25 C24A 106.7(3) . . ?
O21 C25 H25A 110.3 . . ?
O21 C25 H25B 110.3 . . ?
O21 C25 H25C 110.4 . . ?
O21 C25 H25D 110.4 . . ?
C24B C25 H25A 110.3 . . ?
C24B C25 H25B 110.3 . . ?
C24A C25 H25C 110.4 . . ?
C24A C25 H25D 110.4 . . ?
H25A C25 H25B 108.6 . . ?
H25C C25 H25D 108.6 . . ?

loop_
_geom_bond_atom_site_label_1
_geom_bond_atom_site_label_2
_geom_bond_distance
_geom_bond_site_symmetry_2
_geom_bond_publ_flag
N10 C11 1.379(2) . ?
N10 C12 1.385(2) 3_666 ?
N10 C1 1.460(2) . ?
N16 C11 1.314(2) . ?
N16 C15 1.355(2) . ?
N13 C12 1.312(2) . ?
N13 C14 1.352(2) . ?
O21 C22 1.411(3) . ?
O21 C25 1.431(3) . ?
N20 C19 1.143(3) . ?
N18 C17 1.144(3) . ?
C11 C12 1.430(3) . ?
C1 C6 1.389(3) . ?
C1 C2 1.385(3) . ?
C14 C15 1.375(3) . ?
C14 C17 1.446(3) . ?
C15 C19 1.448(3) . ?
C6 C5 1.389(3) . ?
C6 C9 1.502(3) . ?
C5 H5 0.9500 . ?
C5 C4 1.385(3) . ?
C2 C3 1.390(3) . ?
C2 C7 1.500(3) . ?
C4 C3 1.392(3) . ?
C4 C8 1.506(3) . ?
C3 H3 0.9500 . ?
C7 H7A 0.9800 . ?
C7 H7B 0.9800 . ?
C7 H7C 0.9800 . ?
C9 H9A 0.9800 . ?
C9 H9B 0.9800 . ?
C9 H9C 0.9800 . ?
C8 H8A 0.9800 . ?
C8 H8B 0.9800 . ?
C8 H8C 0.9800 . ?
C22 H22A 0.9900 . ?
C22 H22B 0.9900 . ?
C22 C23 1.496(3) . ?
C23 H23A 0.9900 . ?
C23 H23B 0.9900 . ?
C23 H23C 0.9900 . ?
C23 H23D 0.9900 . ?
C23 C24B 1.480(4) . ?
C23 C24A 1.457(4) . ?
C24B H24A 0.9900 . ?
C24B H24B 0.9900 . ?
C24B C25 1.477(7) . ?
C24A H24C 0.9900 . ?
C24A H24D 0.9900 . ?
C24A C25 1.470(4) . ?
C25 H25A 0.9900 . ?
C25 H25B 0.9900 . ?
C25 H25C 0.9900 . ?
C25 H25D 0.9900 . ?

loop_
_geom_torsion_atom_site_label_1
_geom_torsion_atom_site_label_2
_geom_torsion_atom_site_label_3
_geom_torsion_atom_site_label_4
_geom_torsion
_geom_torsion_site_symmetry_1
_geom_torsion_site_symmetry_2
_geom_torsion_site_symmetry_3
_geom_torsion_site_symmetry_4
_geom_torsion_publ_flag
N10 C11 C12 N10 -0.8(3) . . . 3_666 ?
N10 C11 C12 N13 179.01(16) . . . . ?
N10 C1 C6 C5 177.90(17) . . . . ?
N10 C1 C6 C9 -2.3(3) . . . . ?
N10 C1 C2 C3 -178.83(17) . . . . ?
N10 C1 C2 C7 0.2(3) . . . . ?
N16 C11 C12 N10 179.03(16) . . . 3_666 ?
N16 C11 C12 N13 -1.1(3) . . . . ?
N13 C14 C15 N16 -0.9(3) . . . . ?
N13 C14 C15 C19 177.77(17) . . . . ?
O21 C22 C23 C24B 13.5(5) . . . . ?
O21 C22 C23 C24A -20.3(6) . . . . ?
C11 N10 C1 C6 83.3(2) . . . . ?
C11 N10 C1 C2 -98.2(2) . . . . ?
C11 N16 C15 C14 -0.2(3) . . . . ?
C11 N16 C15 C19 -178.93(16) . . . . ?
C12 N10 C11 N16 -179.03(16) 3_666 . . . ?
C12 N10 C11 C12 0.8(3) 3_666 . . . ?
C12 N10 C1 C6 -95.3(2) 3_666 . . . ?
C12 N10 C1 C2 83.3(2) 3_666 . . . ?
C12 N13 C14 C15 0.9(3) . . . . ?
C12 N13 C14 C17 -178.02(16) . . . . ?
C1 N10 C11 N16 2.5(2) . . . . ?
C1 N10 C11 C12 -177.67(16) . . . . ?
C1 C6 C5 C4 1.3(3) . . . . ?
C1 C2 C3 C4 0.7(3) . . . . ?
C14 N13 C12 N10 179.85(15) . . . 3_666 ?
C14 N13 C12 C11 0.0(2) . . . . ?
C15 N16 C11 N10 -178.96(16) . . . . ?
C15 N16 C11 C12 1.2(2) . . . . ?
C6 C1 C2 C3 -0.3(3) . . . . ?
C6 C1 C2 C7 178.72(18) . . . . ?
C6 C5 C4 C3 -1.0(3) . . . . ?
C6 C5 C4 C8 177.1(2) . . . . ?
C5 C4 C3 C2 0.0(3) . . . . ?
C17 C14 C15 N16 178.01(17) . . . . ?
C17 C14 C15 C19 -3.3(3) . . . . ?
C2 C1 C6 C5 -0.6(3) . . . . ?
C2 C1 C6 C9 179.21(19) . . . . ?
C7 C2 C3 C4 -178.4(2) . . . . ?
C9 C6 C5 C4 -178.5(2) . . . . ?
C8 C4 C3 C2 -178.1(2) . . . . ?
C22 O21 C25 C24B -20.9(5) . . . . ?
C22 O21 C25 C24A 13.3(6) . . . . ?
C22 C23 C24B C25 -25.3(7) . . . . ?
C22 C23 C24A C25 27.9(8) . . . . ?
C23 C24B C25 O21 28.7(7) . . . . ?
C23 C24A C25 O21 -26.2(8) . . . . ?
C25 O21 C22 C23 4.4(3) . . . . ?
